data_7132473
loop_
_publ_author_name
'Balaraju, Muntha'
'Kommu, Nagarjuna'
'Vangara, Srinivas'
'Sahoo, Aswini K.'
'Thaltiri, Vikranth'
'Sahoo, Akhila K.'

_publ_section_title
;
 Synthetic manifestation of trinitro-pyrazolo-2<i>H</i>-1,2,3-triazoles
 (TNPT) as insensitive energetic materials.
;
_journal_issue 7
_journal_name_full 'Chemical communications (Cambridge, England)'
_journal_page_first 827
_journal_page_last 830
_journal_paper_doi 10.1039/d3cc05116a
_journal_volume 60
_journal_year 2024
_chemical_formula_moiety 'C6 H4 N8 O6'
_chemical_formula_sum 'C6 H4 N8 O6'
_chemical_formula_weight 284.17
_space_group_crystal_system monoclinic
_space_group_IT_number 14
_space_group_name_Hall '-P 2yn'
_space_group_name_H-M_alt 'P 1 21/n 1'
_atom_sites_solution_hydrogens geom
_atom_sites_solution_primary dual
_audit_creation_date 2023-07-11
_audit_creation_method
;
Olex2 1.3-ac4
(compiled 2018.12.18 svn.r3554 for Rigaku Oxford Diffraction, GUI svn.r1)
;
_audit_update_record
;
2023-12-09 deposited with the CCDC.	2023-12-12 downloaded from the CCDC.
;
_cell_angle_alpha 90
_cell_angle_beta 106.884(5)
_cell_angle_gamma 90
_cell_formula_units_Z 4
_cell_length_a 9.1552(5)
_cell_length_b 8.1515(4)
_cell_length_c 15.7139(7)
_cell_measurement_reflns_used 7382
_cell_measurement_temperature 297.8
_cell_measurement_theta_max 26.7240
_cell_measurement_theta_min 2.2660
_cell_volume 1122.16(10)
_computing_cell_refinement 'CrysAlisPro 1.171.40.35a (Rigaku OD, 2018)'
_computing_data_collection 'CrysAlisPro 1.171.40.35a (Rigaku OD, 2018)'
_computing_data_reduction 'CrysAlisPro 1.171.40.35a (Rigaku OD, 2018)'
_computing_molecular_graphics 'Olex2 (Dolomanov et al., 2009)'
_computing_publication_material 'Olex2 (Dolomanov et al., 2009)'
_computing_structure_refinement 'ShelXL (Sheldrick, 2015)'
_computing_structure_solution 'ShelXT (Sheldrick, 2015)'
_diffrn_ambient_environment air
_diffrn_ambient_temperature 297.8
_diffrn_detector 'CCD plate'
_diffrn_detector_area_resol_mean 10.0000
_diffrn_detector_type HyPix3000
_diffrn_measured_fraction_theta_full 1.000
_diffrn_measured_fraction_theta_max 0.966
_diffrn_measurement_details
;
List of Runs (angles in degrees, time in seconds):

  # Type    Start    End  Width  t~exp~   \w     \q     \k     \f   Frames
#--------------------------------------------------------------------------
  1  \w    -32.00  -7.00   0.50    3.70    --   16.22 -29.00 -46.00   50
  2  \w    -40.00  -1.00   0.50    3.70    --  -14.97 -29.00 -46.00   78
  3  \w      5.00  41.00   0.50    3.70    --   16.22 -30.00 -90.00   72
  4  \w    -37.00  18.00   0.50    3.70    --  -14.97 -94.00   0.00  110
  5  \w     -6.00  35.00   0.50    3.70    --   16.22 -61.00  60.00   82
  6  \w     -8.00  52.00   0.50    3.70    --  -14.97  29.00 114.00  120
  7  \w     16.00  41.00   0.50    3.70    --   16.22 -30.00 120.00   50
  8  \w      8.00  90.00   0.50    3.70    --   16.22  29.00 114.00  164
  9  \w    -21.00  22.00   0.50    3.70    --  -14.97 -94.00 120.00   86
 10  \w     39.00  64.00   0.50    3.70    --   16.22-125.00 120.00   50
 11  \w    -57.00 -15.00   0.50    3.70    --   16.22 -30.00 120.00   84
 12  \w    -83.00   9.00   0.50    3.70    --  -14.97 -45.00 120.00  184
 13  \w    -61.00 -12.00   0.50    3.70    --  -14.97 125.00 120.00   98
 14  \w    -56.00 -31.00   0.50    3.70    --  -14.97 125.00  90.00   50
 15  \w    -65.00 -21.00   0.50    3.70    --  -14.97 125.00  60.00   88
 16  \w    -88.00 -63.00   0.50    3.70    --  -14.97 -29.00 -46.00   50
 17  \w    -62.00   9.00   0.50    3.70    --  -14.97 -45.00 -30.00  142
 18  \w    -55.00 -11.00   0.50    3.70    --   16.22 -30.00 -90.00   88
;
_diffrn_measurement_device 'four-circle diffractometer'
_diffrn_measurement_device_type 'XtaLAB Synergy, Single source at offset/far, HyPix3000'
_diffrn_measurement_method '\w scans'
_diffrn_orient_matrix_type 'CrysAlisPro convention (1999,Acta A55,543-557)'
_diffrn_orient_matrix_UB_11 -0.0762721000
_diffrn_orient_matrix_UB_12 -0.0269962000
_diffrn_orient_matrix_UB_13 -0.0074310000
_diffrn_orient_matrix_UB_21 0.0155940000
_diffrn_orient_matrix_UB_22 -0.0182505000
_diffrn_orient_matrix_UB_23 0.0459386000
_diffrn_orient_matrix_UB_31 -0.0219729000
_diffrn_orient_matrix_UB_32 0.0807253000
_diffrn_orient_matrix_UB_33 0.0078798000
_diffrn_radiation_monochromator mirror
_diffrn_radiation_probe x-ray
_diffrn_radiation_type MoK\a
_diffrn_radiation_wavelength 0.71073
_diffrn_reflns_av_R_equivalents 0.0289
_diffrn_reflns_av_unetI/netI 0.0201
_diffrn_reflns_Laue_measured_fraction_full 1.000
_diffrn_reflns_Laue_measured_fraction_max 0.966
_diffrn_reflns_limit_h_max 11
_diffrn_reflns_limit_h_min -11
_diffrn_reflns_limit_k_max 10
_diffrn_reflns_limit_k_min -10
_diffrn_reflns_limit_l_max 19
_diffrn_reflns_limit_l_min -19
_diffrn_reflns_number 11455
_diffrn_reflns_point_group_measured_fraction_full 1.000
_diffrn_reflns_point_group_measured_fraction_max 0.966
_diffrn_reflns_theta_full 25.242
_diffrn_reflns_theta_max 26.898
_diffrn_reflns_theta_min 2.326
_diffrn_source 'micro-focus sealed X-ray tube'
_diffrn_source_type 'PhotonJet (Mo) X-ray Source'
_exptl_absorpt_coefficient_mu 0.151
_exptl_absorpt_correction_T_max 1.00000
_exptl_absorpt_correction_T_min 0.74947
_exptl_absorpt_correction_type multi-scan
_exptl_absorpt_process_details
;
CrysAlisPro 1.171.40.35a (Rigaku Oxford Diffraction, 2018)
Empirical absorption correction using spherical harmonics,
 implemented in SCALE3 ABSPACK scaling algorithm.
;
_exptl_crystal_colour 'metallic yellowish yellow'
_exptl_crystal_colour_lustre metallic
_exptl_crystal_colour_modifier yellowish
_exptl_crystal_colour_primary yellow
_exptl_crystal_density_diffrn 1.682
_exptl_crystal_description block
_exptl_crystal_F_000 576
_exptl_crystal_size_max 0.278
_exptl_crystal_size_mid 0.238
_exptl_crystal_size_min 0.219
_refine_diff_density_max 0.196
_refine_diff_density_min -0.261
_refine_diff_density_rms 0.052
_refine_ls_extinction_method none
_refine_ls_goodness_of_fit_ref 1.065
_refine_ls_hydrogen_treatment constr
_refine_ls_matrix_type full
_refine_ls_number_parameters 182
_refine_ls_number_reflns 2347
_refine_ls_number_restraints 0
_refine_ls_restrained_S_all 1.065
_refine_ls_R_factor_all 0.0499
_refine_ls_R_factor_gt 0.0427
_refine_ls_shift/su_max 0.002
_refine_ls_shift/su_mean 0.000
_refine_ls_structure_factor_coef Fsqd
_refine_ls_weighting_details 'w=1/[\s^2^(Fo^2^)+(0.0883P)^2^+0.0945P] where P=(Fo^2^+2Fc^2^)/3'
_refine_ls_weighting_scheme calc
_refine_ls_wR_factor_gt 0.1260
_refine_ls_wR_factor_ref 0.1329
_reflns_Friedel_coverage 0.000
_reflns_number_gt 1974
_reflns_number_total 2347
_reflns_threshold_expression 'I > 2\s(I)'
_cod_data_source_file d3cc05116a3.cif
_cod_data_source_block aks181
_cod_depositor_comments 'Adding full bibliography for 7132470--7132475.cif.'
_cod_database_code 7132473
_shelx_shelxl_version_number 2018/3
_chemical_oxdiff_formula 'C H N O'
_shelx_space_group_comment
;
The symmetry employed for this shelxl refinement is uniquely defined
by the following loop, which should always be used as a source of
symmetry information in preference to the above space-group names.
They are only intended as comments.
;
_shelx_estimated_absorpt_t_max 0.968
_shelx_estimated_absorpt_t_min 0.959
_reflns_odcompleteness_completeness 99.56
_reflns_odcompleteness_iscentric 1
_reflns_odcompleteness_theta 26.32
_olex2_refinement_description
;
1. Fixed Uiso
 At 1.2 times of:
  All C(H) groups
 At 1.5 times of:
  All C(H,H,H) groups
2.a Aromatic/amide H refined with riding coordinates:
 C5(H5)
2.b Idealised Me refined as rotating group:
 C6(H6A,H6B,H6C)
;
_olex2_submission_special_instructions 'No special instructions were received'
_oxdiff_exptl_absorpt_empirical_details
;
Empirical correction (ABSPACK) includes:
- Absorption correction using spherical harmonics
- Frame scaling
;
_oxdiff_exptl_absorpt_empirical_full_max 1.330
_oxdiff_exptl_absorpt_empirical_full_min 0.573

loop_
_space_group_symop_operation_xyz
'x, y, z'
'-x+1/2, y+1/2, -z+1/2'
'-x, -y, -z'
'x-1/2, -y-1/2, z-1/2'

loop_
_atom_site_label
_atom_site_type_symbol
_atom_site_fract_x
_atom_site_fract_y
_atom_site_fract_z
_atom_site_U_iso_or_equiv
_atom_site_adp_type
_atom_site_occupancy
_atom_site_site_symmetry_order
_atom_site_calc_flag
_atom_site_refinement_flags_posn
_atom_site_refinement_flags_adp
_atom_site_refinement_flags_occupancy
_atom_site_disorder_assembly
_atom_site_disorder_group
O6 O 0.25408(13) 0.93564(14) 0.44778(8) 0.0530(3) Uani 1 1 d . . . . .
O5 O 0.11722(14) 0.72078(16) 0.45412(8) 0.0552(3) Uani 1 1 d . . . . .
N5 N 0.32104(14) 0.63373(15) 0.60956(8) 0.0402(3) Uani 1 1 d . . . . .
N1 N 0.51812(14) 0.30696(15) 0.83629(8) 0.0401(3) Uani 1 1 d . . . . .
N3 N 0.45108(14) 0.62880(15) 0.67464(8) 0.0411(3) Uani 1 1 d . . . . .
N6 N 0.22965(14) 0.80694(16) 0.48190(8) 0.0416(3) Uani 1 1 d . . . . .
N2 N 0.44022(14) 0.40957(15) 0.87281(8) 0.0425(3) Uani 1 1 d . . . . .
O4 O 0.31930(17) 0.79663(17) 0.79292(10) 0.0676(4) Uani 1 1 d . . . . .
O1 O 0.62003(18) 0.13509(16) 0.71148(10) 0.0683(4) Uani 1 1 d . . . . .
N7 N 0.32200(15) 0.67234(18) 0.83684(10) 0.0507(4) Uani 1 1 d . . . . .
N8 N 0.60279(16) 0.28205(18) 0.70178(9) 0.0496(4) Uani 1 1 d . . . . .
O2 O 0.6324(2) 0.36290(18) 0.64381(11) 0.0807(5) Uani 1 1 d . . . . .
N4 N 0.55551(17) 0.74133(19) 0.67063(11) 0.0600(4) Uani 1 1 d . . . . .
O3 O 0.2560(2) 0.6545(2) 0.89267(12) 0.0829(5) Uani 1 1 d . . . . .
C2 C 0.46985(15) 0.52220(18) 0.74744(9) 0.0384(3) Uani 1 1 d . . . . .
C1 C 0.53766(16) 0.37061(18) 0.76085(9) 0.0394(3) Uani 1 1 d . . . . .
C3 C 0.41097(15) 0.53789(18) 0.81902(10) 0.0392(3) Uani 1 1 d . . . . .
C4 C 0.34529(16) 0.75595(18) 0.56084(9) 0.0389(3) Uani 1 1 d . . . . .
C5 C 0.4877(2) 0.8237(2) 0.59729(12) 0.0564(5) Uani 1 1 d . . . . .
H5 H 0.528822 0.911741 0.574388 0.068 Uiso 1 1 calc R . . . .
C6 C 0.5733(2) 0.1523(2) 0.88330(13) 0.0593(5) Uani 1 1 d . . . . .
H6A H 0.564033 0.157631 0.942534 0.089 Uiso 1 1 calc GR . . . .
H6B H 0.678449 0.136125 0.886003 0.089 Uiso 1 1 calc GR . . . .
H6C H 0.513480 0.062548 0.851970 0.089 Uiso 1 1 calc GR . . . .

loop_
_atom_site_aniso_label
_atom_site_aniso_U_11
_atom_site_aniso_U_22
_atom_site_aniso_U_33
_atom_site_aniso_U_23
_atom_site_aniso_U_13
_atom_site_aniso_U_12
O6 0.0559(7) 0.0517(7) 0.0500(6) 0.0155(5) 0.0135(5) 0.0032(5)
O5 0.0459(6) 0.0626(8) 0.0480(6) 0.0017(5) -0.0007(5) -0.0083(5)
N5 0.0361(6) 0.0425(7) 0.0387(6) 0.0019(5) 0.0054(5) -0.0046(5)
N1 0.0397(6) 0.0359(7) 0.0440(7) 0.0038(5) 0.0110(5) 0.0018(5)
N3 0.0355(6) 0.0412(7) 0.0418(6) 0.0062(5) 0.0038(5) -0.0053(5)
N6 0.0421(7) 0.0448(7) 0.0378(6) 0.0024(5) 0.0114(5) 0.0015(6)
N2 0.0403(6) 0.0419(7) 0.0446(7) 0.0015(5) 0.0112(5) 0.0016(5)
O4 0.0758(9) 0.0521(8) 0.0680(8) 0.0076(6) 0.0099(7) 0.0250(7)
O1 0.0882(10) 0.0437(8) 0.0779(9) -0.0088(6) 0.0321(8) 0.0050(6)
N7 0.0427(7) 0.0498(8) 0.0556(8) -0.0034(7) 0.0078(6) 0.0062(6)
N8 0.0500(8) 0.0480(9) 0.0528(8) -0.0042(6) 0.0181(7) -0.0007(6)
O2 0.1150(13) 0.0679(10) 0.0823(10) 0.0068(8) 0.0651(10) 0.0091(9)
N4 0.0443(8) 0.0589(9) 0.0648(9) 0.0191(7) -0.0031(7) -0.0186(6)
O3 0.0872(11) 0.0799(10) 0.1010(12) 0.0003(9) 0.0578(10) 0.0168(8)
C2 0.0346(7) 0.0360(8) 0.0401(7) 0.0022(6) 0.0040(6) -0.0024(6)
C1 0.0375(7) 0.0374(8) 0.0419(7) 0.0000(6) 0.0093(6) -0.0020(6)
C3 0.0349(7) 0.0371(8) 0.0412(7) -0.0009(6) 0.0042(6) -0.0004(6)
C4 0.0381(8) 0.0388(8) 0.0381(7) 0.0032(6) 0.0081(6) 0.0006(6)
C5 0.0486(9) 0.0522(10) 0.0605(10) 0.0183(8) 0.0032(8) -0.0143(8)
C6 0.0677(11) 0.0451(10) 0.0669(11) 0.0181(8) 0.0224(9) 0.0140(8)

loop_
_atom_type_symbol
_atom_type_description
_atom_type_scat_dispersion_real
_atom_type_scat_dispersion_imag
_atom_type_scat_source
C C 0.0033 0.0016 'International Tables Vol C Tables 4.2.6.8 and 6.1.1.4'
H H 0.0000 0.0000 'International Tables Vol C Tables 4.2.6.8 and 6.1.1.4'
N N 0.0061 0.0033 'International Tables Vol C Tables 4.2.6.8 and 6.1.1.4'
O O 0.0106 0.0060 'International Tables Vol C Tables 4.2.6.8 and 6.1.1.4'

loop_
_geom_angle_atom_site_label_1
_geom_angle_atom_site_label_2
_geom_angle_atom_site_label_3
_geom_angle
_geom_angle_site_symmetry_1
_geom_angle_site_symmetry_3
_geom_angle_publ_flag
C4 N5 N3 101.92(12) . . ?
N2 N1 C1 111.11(12) . . ?
N2 N1 C6 118.00(13) . . ?
C1 N1 C6 130.82(13) . . ?
N5 N3 N4 115.87(12) . . ?
N5 N3 C2 121.08(12) . . ?
N4 N3 C2 122.75(12) . . ?
O6 N6 C4 116.21(13) . . ?
O5 N6 O6 125.35(13) . . ?
O5 N6 C4 118.44(13) . . ?
C3 N2 N1 104.81(12) . . ?
O4 N7 C3 116.15(14) . . ?
O3 N7 O4 125.23(15) . . ?
O3 N7 C3 118.62(15) . . ?
O1 N8 O2 125.46(15) . . ?
O1 N8 C1 118.63(14) . . ?
O2 N8 C1 115.87(14) . . ?
C5 N4 N3 103.18(13) . . ?
C1 C2 N3 128.64(13) . . ?
C1 C2 C3 102.93(12) . . ?
C3 C2 N3 128.17(13) . . ?
N1 C1 N8 124.02(14) . . ?
N1 C1 C2 108.12(13) . . ?
C2 C1 N8 127.48(13) . . ?
N2 C3 N7 119.90(14) . . ?
N2 C3 C2 113.02(13) . . ?
C2 C3 N7 127.05(14) . . ?
N5 C4 N6 120.99(13) . . ?
N5 C4 C5 111.17(13) . . ?
C5 C4 N6 127.81(14) . . ?
N4 C5 C4 107.86(14) . . ?
N4 C5 H5 126.1 . . ?
C4 C5 H5 126.1 . . ?
N1 C6 H6A 109.5 . . ?
N1 C6 H6B 109.5 . . ?
N1 C6 H6C 109.5 . . ?
H6A C6 H6B 109.5 . . ?
H6A C6 H6C 109.5 . . ?
H6B C6 H6C 109.5 . . ?

loop_
_geom_bond_atom_site_label_1
_geom_bond_atom_site_label_2
_geom_bond_distance
_geom_bond_site_symmetry_2
_geom_bond_publ_flag
O6 N6 1.2279(17) . ?
O5 N6 1.2175(18) . ?
N5 N3 1.3257(17) . ?
N5 C4 1.3141(18) . ?
N1 N2 1.3323(17) . ?
N1 C1 1.3527(19) . ?
N1 C6 1.474(2) . ?
N3 N4 1.3396(18) . ?
N3 C2 1.4069(19) . ?
N6 C4 1.4386(19) . ?
N2 C3 1.3224(19) . ?
O4 N7 1.2221(19) . ?
O1 N8 1.2122(19) . ?
N7 O3 1.210(2) . ?
N7 C3 1.4407(19) . ?
N8 O2 1.2170(18) . ?
N8 C1 1.4352(19) . ?
N4 C5 1.322(2) . ?
C2 C1 1.371(2) . ?
C2 C3 1.387(2) . ?
C4 C5 1.378(2) . ?
C5 H5 0.9300 . ?
C6 H6A 0.9600 . ?
C6 H6B 0.9600 . ?
C6 H6C 0.9600 . ?
